data_7034115
loop_
_publ_author_name
'Wright, Luka A.'
'Hope, Eric G.'
'Solan, Gregory A.'
'Cross, Warren B.'
'Singh, Kuldip'

_publ_section_title
;
 O,N,N-Pincer ligand effects on oxidatively induced carbon-chlorine
 coupling reactions at palladium.
;
_journal_issue 13
_journal_name_full 'Dalton transactions (Cambridge, England : 2003)'
_journal_page_first 6040
_journal_page_last 6051
_journal_paper_doi 10.1039/c5dt00062a
_journal_volume 44
_journal_year 2015
_chemical_formula_moiety '4(C24 H24 N2 O3 Pd), 7(C H Cl3), H2 O '
_chemical_formula_sum 'C25.75 H26.25 Cl5.25 N2 O3.25 Pd'
_chemical_formula_weight 708.25
_chemical_name_systematic
; 
 ? 
;
_space_group_IT_number 14
_symmetry_cell_setting monoclinic
_symmetry_space_group_name_Hall '-P 2ybc'
_symmetry_space_group_name_H-M 'P 1 21/c 1'
_atom_sites_solution_hydrogens geom
_atom_sites_solution_primary direct
_atom_sites_solution_secondary difmap
_audit_creation_method SHELXL-97
_audit_update_record
;
2015-02-09 deposited with the CCDC.
2015-02-18 downloaded from the CCDC.
;
_cell_angle_alpha 90.00
_cell_angle_beta 111.63(3)
_cell_angle_gamma 90.00
_cell_formula_units_Z 16
_cell_length_a 27.533(6)
_cell_length_b 19.525(4)
_cell_length_c 23.435(5)
_cell_measurement_reflns_used 782
_cell_measurement_temperature 150(2)
_cell_measurement_theta_max 28.540
_cell_measurement_theta_min 2.221
_cell_volume 11711(5)
_computing_cell_refinement 'Bruker SMART'
_computing_data_collection 'Bruker SMART'
_computing_data_reduction 'Bruker SHELXTL'
_computing_molecular_graphics 'Bruker SHELXTL'
_computing_publication_material 'Bruker SHELXTL'
_computing_structure_refinement 'SHELXL-97 (Sheldrick, 1997)'
_computing_structure_solution 'SHELXS-97 (Sheldrick, 1990)'
_diffrn_ambient_temperature 150(2)
_diffrn_measured_fraction_theta_full 0.997
_diffrn_measured_fraction_theta_max 0.997
_diffrn_measurement_device_type 'Bruker Apex 2000 CCD area detector'
_diffrn_measurement_method 'phi and omega scans'
_diffrn_radiation_monochromator graphite
_diffrn_radiation_source 'fine-focus sealed tube'
_diffrn_radiation_type MoK\a
_diffrn_radiation_wavelength 0.71073
_diffrn_reflns_av_R_equivalents 0.0000
_diffrn_reflns_av_sigmaI/netI 0.3482
_diffrn_reflns_limit_h_max 33
_diffrn_reflns_limit_h_min -31
_diffrn_reflns_limit_k_max 24
_diffrn_reflns_limit_k_min 0
_diffrn_reflns_limit_l_max 0
_diffrn_reflns_limit_l_min -28
_diffrn_reflns_number 22937
_diffrn_reflns_theta_full 26.00
_diffrn_reflns_theta_max 26.00
_diffrn_reflns_theta_min 0.80
_exptl_absorpt_coefficient_mu 1.144
_exptl_absorpt_correction_T_max 0.862
_exptl_absorpt_correction_T_min 0.198
_exptl_absorpt_correction_type empirical
_exptl_absorpt_process_details
;
absorption correction based on 0.1137 reflections(SADABS);Rint 0.1137 before
correction and 0.0687 after.
;
_exptl_crystal_colour orange
_exptl_crystal_density_diffrn 1.607
_exptl_crystal_density_method 'not measured'
_exptl_crystal_description block
_exptl_crystal_F_000 5696
_exptl_crystal_size_max 0.43
_exptl_crystal_size_mid 0.24
_exptl_crystal_size_min 0.15
_refine_diff_density_max 1.140
_refine_diff_density_min -1.009
_refine_diff_density_rms 0.122
_refine_ls_extinction_method none
_refine_ls_goodness_of_fit_ref 0.822
_refine_ls_hydrogen_treatment constr
_refine_ls_matrix_type full
_refine_ls_number_parameters 1358
_refine_ls_number_reflns 22937
_refine_ls_number_restraints 1134
_refine_ls_restrained_S_all 0.808
_refine_ls_R_factor_all 0.2822
_refine_ls_R_factor_gt 0.0958
_refine_ls_shift/su_max 0.001
_refine_ls_shift/su_mean 0.000
_refine_ls_structure_factor_coef Fsqd
_refine_ls_weighting_details 'calc w=1/[\s^2^(Fo^2^)+(0.0416P)^2^+0.0000P] where P=(Fo^2^+2Fc^2^)/3'
_refine_ls_weighting_scheme calc
_refine_ls_wR_factor_gt 0.1419
_refine_ls_wR_factor_ref 0.1947
_reflns_number_gt 6367
_reflns_number_total 22937
_reflns_threshold_expression >2sigma(I)
_cod_data_source_file c5dt00062a1.cif
_cod_data_source_block 11081m
_cod_depositor_comments
;
The following automatic conversions were performed:

'_symmetry_cell_setting' value 'Monoclinic' changed to 'monoclinic'
according to
/usr/data/users/saulius/crontab/automatic-downloads/rss-feeds/RSC/lib/dictionaries/cif_core.dic
dictionary named 'cif_core.dic' version 2.4.2 from 2011-04-26.

Automatic conversion script
Id: cif_fix_values 3008 2015-01-20 13:52:24Z robertas 

 Adding full bibliography for 7034115--7034122.cif.
;
_cod_original_cell_volume 11711(4)
_cod_original_sg_symbol_H-M P2(1)/c
_cod_database_code 7034115

loop_
_symmetry_equiv_pos_as_xyz
'x, y, z'
'-x, y+1/2, -z+1/2'
'-x, -y, -z'
'x, -y-1/2, z-1/2'

loop_
_atom_site_label
_atom_site_type_symbol
_atom_site_fract_x
_atom_site_fract_y
_atom_site_fract_z
_atom_site_U_iso_or_equiv
_atom_site_adp_type
_atom_site_occupancy
_atom_site_symmetry_multiplicity
_atom_site_calc_flag
_atom_site_refinement_flags
Pd1 Pd 0.94597(4) 0.14200(5) -0.00933(4) 0.0342(3) Uani 1 1 d U
O1 O 0.9320(3) 0.1093(4) -0.0924(3) 0.043(2) Uani 1 1 d U
O2 O 0.9534(3) 0.2374(4) -0.0405(3) 0.038(2) Uani 1 1 d U
O3 O 1.0387(3) 0.2293(4) 0.0143(4) 0.046(2) Uani 1 1 d U
N1 N 0.9578(3) 0.1722(4) 0.0751(4) 0.027(2) Uani 1 1 d U
N2 N 0.9422(3) 0.0513(4) 0.0247(4) 0.029(2) Uani 1 1 d U
C1 C 0.9656(5) 0.2420(6) 0.0975(5) 0.035(3) Uani 1 1 d U
C2 C 0.9239(5) 0.2896(6) 0.0726(6) 0.051(4) Uani 1 1 d U
H2 H 0.8917 0.2758 0.0442 0.061 Uiso 1 1 calc R
C3 C 0.9327(6) 0.3564(7) 0.0916(6) 0.058(4) Uani 1 1 d U
H3 H 0.9054 0.3876 0.0763 0.070 Uiso 1 1 calc R
C4 C 0.9798(7) 0.3794(7) 0.1321(6) 0.060(4) Uani 1 1 d U
C5 C 1.0211(5) 0.3332(7) 0.1551(5) 0.053(4) Uani 1 1 d U
H5 H 1.0534 0.3475 0.1827 0.064 Uiso 1 1 calc R
C6 C 1.0126(5) 0.2643(6) 0.1357(5) 0.045(3) Uani 1 1 d U
H6 H 1.0403 0.2335 0.1495 0.054 Uiso 1 1 calc R
C7 C 0.9558(4) 0.1232(6) 0.1129(5) 0.034(3) Uani 1 1 d U
C8 C 0.9623(4) 0.1325(5) 0.1782(4) 0.042(3) Uani 1 1 d U
H8A H 0.9573 0.1799 0.1856 0.063 Uiso 1 1 calc R
H8B H 0.9968 0.1185 0.2042 0.063 Uiso 1 1 calc R
H8C H 0.9369 0.1051 0.1870 0.063 Uiso 1 1 calc R
C9 C 0.9500(4) 0.0529(6) 0.0860(5) 0.029(3) Uani 1 1 d U
C10 C 0.9549(4) -0.0044(6) 0.1207(6) 0.037(3) Uani 1 1 d U
H10 H 0.9603 -0.0015 0.1622 0.044 Uiso 1 1 calc R
C11 C 0.9517(5) -0.0664(6) 0.0925(6) 0.046(4) Uani 1 1 d U
H11 H 0.9560 -0.1066 0.1151 0.055 Uiso 1 1 calc R
C12 C 0.9423(5) -0.0696(6) 0.0315(6) 0.042(3) Uani 1 1 d U
H12 H 0.9395 -0.1124 0.0132 0.051 Uiso 1 1 calc R
C13 C 0.9367(4) -0.0105(6) -0.0056(5) 0.029(3) Uani 1 1 d U
C14 C 0.9270(5) -0.0125(6) -0.0716(5) 0.034(3) Uani 1 1 d U
C15 C 0.9228(5) 0.0451(6) -0.1082(6) 0.034(3) Uani 1 1 d U
C16 C 0.9108(5) 0.0336(6) -0.1715(6) 0.046(4) Uani 1 1 d U
H16 H 0.9100 0.0712 -0.1963 0.055 Uiso 1 1 calc R
C17 C 0.9004(5) -0.0306(6) -0.1986(6) 0.049(4) Uani 1 1 d U
H17 H 0.8904 -0.0356 -0.2408 0.059 Uiso 1 1 calc R
C18 C 0.9051(5) -0.0869(6) -0.1613(5) 0.041(3) Uani 1 1 d U
H18 H 0.9008 -0.1308 -0.1778 0.049 Uiso 1 1 calc R
C19 C 0.9163(4) -0.0776(6) -0.0994(5) 0.038(3) Uani 1 1 d U
H19 H 0.9169 -0.1156 -0.0752 0.046 Uiso 1 1 calc R
C20 C 0.9857(7) 0.4523(7) 0.1472(7) 0.087(5) Uani 1 1 d DU
H20 H 1.0263 0.4517 0.1807 0.104 Uiso 1 1 d R
C21 C 1.0017(6) 0.4998(6) 0.1073(6) 0.101(6) Uani 1 1 d DU
H21A H 1.0374 0.4910 0.1125 0.152 Uiso 1 1 calc R
H21B H 0.9982 0.5463 0.1186 0.152 Uiso 1 1 calc R
H21C H 0.9796 0.4925 0.0651 0.152 Uiso 1 1 calc R
C22 C 0.9741(7) 0.4750(7) 0.2010(6) 0.136(8) Uani 1 1 d DU
H22A H 0.9709 0.5240 0.2003 0.205 Uiso 1 1 calc R
H22B H 1.0020 0.4612 0.2380 0.205 Uiso 1 1 calc R
H22C H 0.9420 0.4547 0.1996 0.205 Uiso 1 1 calc R
C23 C 0.9990(6) 0.2622(7) -0.0141(6) 0.042(3) Uani 1 1 d U
C24 C 1.0028(5) 0.3402(6) -0.0223(5) 0.066(4) Uani 1 1 d U
H24A H 1.0250 0.3492 -0.0449 0.099 Uiso 1 1 calc R
H24B H 1.0172 0.3616 0.0173 0.099 Uiso 1 1 calc R
H24C H 0.9686 0.3584 -0.0443 0.099 Uiso 1 1 calc R
Pd1A Pd 0.81447(4) 0.13359(5) 1.04589(4) 0.0380(3) Uani 1 1 d U
O1A O 0.8324(3) 0.1042(4) 1.1297(3) 0.049(2) Uani 1 1 d U
O2A O 0.8203(3) 0.2316(4) 1.0771(4) 0.043(2) Uani 1 1 d U
O3A O 0.7399(4) 0.2362(4) 1.0779(4) 0.057(3) Uani 1 1 d U
N1A N 0.7985(4) 0.1610(5) 0.9595(4) 0.035(2) Uani 1 1 d U
N2A N 0.8121(3) 0.0411(4) 1.0110(4) 0.030(2) Uani 1 1 d U
C1A C 0.7921(5) 0.2307(6) 0.9378(6) 0.041(3) Uani 1 1 d U
C2A C 0.7482(5) 0.2659(6) 0.9371(5) 0.049(3) Uani 1 1 d U
H2A H 0.7230 0.2432 0.9476 0.058 Uiso 1 1 calc R
C3A C 0.7415(5) 0.3338(6) 0.9211(6) 0.057(4) Uani 1 1 d U
H3A H 0.7115 0.3568 0.9199 0.068 Uiso 1 1 calc R
C4A C 0.7805(6) 0.3686(8) 0.9065(6) 0.063(4) Uani 1 1 d U
C5A C 0.8232(6) 0.3310(7) 0.9074(6) 0.064(4) Uani 1 1 d U
H5A H 0.8491 0.3533 0.8979 0.077 Uiso 1 1 calc R
C6A C 0.8297(5) 0.2625(7) 0.9216(6) 0.059(4) Uani 1 1 d U
H6A H 0.8585 0.2385 0.9204 0.071 Uiso 1 1 calc R
C7A C 0.7970(5) 0.1092(6) 0.9244(6) 0.039(3) Uani 1 1 d U
C8A C 0.7877(5) 0.1169(6) 0.8577(5) 0.049(4) Uani 1 1 d U
H8A1 H 0.7822 0.1643 0.8464 0.074 Uiso 1 1 calc R
H8A2 H 0.7573 0.0910 0.8338 0.074 Uiso 1 1 calc R
H8A3 H 0.8175 0.1002 0.8499 0.074 Uiso 1 1 calc R
C9A C 0.8023(5) 0.0420(6) 0.9493(6) 0.038(3) Uani 1 1 d U
C10A C 0.7996(5) -0.0179(6) 0.9179(6) 0.046(3) Uani 1 1 d U
H10A H 0.7967 -0.0174 0.8771 0.055 Uiso 1 1 calc R
C11A C 0.8013(5) -0.0807(6) 0.9491(6) 0.044(4) Uani 1 1 d U
H11A H 0.7958 -0.1221 0.9280 0.053 Uiso 1 1 calc R
C12A C 0.8109(4) -0.0793(6) 1.0093(6) 0.035(3) Uani 1 1 d U
H12A H 0.8138 -0.1212 1.0292 0.042 Uiso 1 1 calc R
C13A C 0.8171(5) -0.0199(6) 1.0447(6) 0.037(3) Uani 1 1 d U
C14A C 0.8280(5) -0.0187(6) 1.1093(6) 0.036(3) Uani 1 1 d U
C15A C 0.8363(5) 0.0399(7) 1.1468(6) 0.043(3) Uani 1 1 d U
C16A C 0.8480(5) 0.0302(6) 1.2108(6) 0.048(4) Uani 1 1 d U
H16A H 0.8520 0.0685 1.2357 0.058 Uiso 1 1 calc R
C17A C 0.8535(5) -0.0338(7) 1.2372(6) 0.061(4) Uani 1 1 d U
H17A H 0.8627 -0.0383 1.2794 0.073 Uiso 1 1 calc R
C18A C 0.8451(5) -0.0911(7) 1.2002(6) 0.057(4) Uani 1 1 d U
H18A H 0.8472 -0.1345 1.2172 0.069 Uiso 1 1 calc R
C19A C 0.8337(5) -0.0840(6) 1.1385(6) 0.051(4) Uani 1 1 d U
H19A H 0.8296 -0.1233 1.1147 0.061 Uiso 1 1 calc R
C20A C 0.7772(7) 0.4433(8) 0.8957(6) 0.102(6) Uani 1 1 d DU
H20A H 0.8109 0.4458 0.8906 0.123 Uiso 1 1 calc R
C21A C 0.7947(7) 0.4873(7) 0.9523(7) 0.117(7) Uani 1 1 d DU
H21D H 0.7862 0.5343 0.9408 0.176 Uiso 1 1 calc R
H21E H 0.8318 0.4829 0.9732 0.176 Uiso 1 1 calc R
H21F H 0.7773 0.4730 0.9790 0.176 Uiso 1 1 calc R
C22A C 0.7470(9) 0.4635(8) 0.8320(7) 0.233(14) Uani 1 1 d DU
H22D H 0.7564 0.5092 0.8250 0.350 Uiso 1 1 calc R
H22E H 0.7103 0.4619 0.8249 0.350 Uiso 1 1 calc R
H22F H 0.7544 0.4325 0.8044 0.350 Uiso 1 1 calc R
C23A C 0.7813(6) 0.2608(7) 1.0845(6) 0.049(4) Uani 1 1 d U
C24A C 0.7946(5) 0.3369(6) 1.1048(6) 0.081(5) Uani 1 1 d U
H24D H 0.7822 0.3475 1.1371 0.122 Uiso 1 1 calc R
H24E H 0.7780 0.3667 1.0705 0.122 Uiso 1 1 calc R
H24F H 0.8317 0.3435 1.1194 0.122 Uiso 1 1 calc R
Pd1B Pd 0.69162(4) 0.86149(5) 0.02206(5) 0.0442(3) Uani 1 1 d U
N1B N 0.7024(4) 0.8359(5) 0.1076(5) 0.040(2) Uani 1 1 d U
N2B N 0.6942(4) 0.9551(5) 0.0559(5) 0.039(2) Uani 1 1 d U
O1B O 0.6784(3) 0.8900(4) -0.0621(3) 0.046(2) Uani 1 1 d U
O2B O 0.6927(3) 0.7641(4) -0.0062(4) 0.052(2) Uani 1 1 d U
O3B O 0.7796(3) 0.7653(4) 0.0406(4) 0.045(2) Uani 1 1 d U
C1B C 0.7094(5) 0.7655(6) 0.1296(6) 0.049(4) Uani 1 1 d U
C2B C 0.6652(5) 0.7244(6) 0.1129(6) 0.057(4) Uani 1 1 d U
H2B H 0.6321 0.7418 0.0907 0.069 Uiso 1 1 calc R
C3B C 0.6725(5) 0.6565(6) 0.1306(6) 0.060(4) Uani 1 1 d U
H3B H 0.6434 0.6279 0.1184 0.072 Uiso 1 1 calc R
C4B C 0.7194(6) 0.6290(7) 0.1647(6) 0.059(4) Uani 1 1 d U
C5B C 0.7615(5) 0.6735(6) 0.1813(5) 0.050(4) Uani 1 1 d U
H5B H 0.7945 0.6567 0.2047 0.060 Uiso 1 1 calc R
C6B C 0.7568(5) 0.7417(6) 0.1646(5) 0.041(3) Uani 1 1 d U
H6B H 0.7858 0.7705 0.1772 0.050 Uiso 1 1 calc R
C7B C 0.7069(5) 0.8871(6) 0.1445(6) 0.041(3) Uani 1 1 d U
C8B C 0.7156(5) 0.8813(6) 0.2120(5) 0.054(4) Uani 1 1 d U
H8B1 H 0.7037 0.8374 0.2199 0.081 Uiso 1 1 calc R
H8B2 H 0.6965 0.9168 0.2229 0.081 Uiso 1 1 calc R
H8B3 H 0.7522 0.8861 0.2360 0.081 Uiso 1 1 calc R
C9B C 0.7048(5) 0.9537(6) 0.1170(6) 0.037(3) Uani 1 1 d U
C10B C 0.7138(5) 1.0138(6) 0.1506(6) 0.052(4) Uani 1 1 d U
H10B H 0.7203 1.0129 0.1924 0.063 Uiso 1 1 calc R
C11B C 0.7130(5) 1.0752(7) 0.1209(7) 0.060(4) Uani 1 1 d U
H11B H 0.7199 1.1163 0.1426 0.072 Uiso 1 1 calc R
C12B C 0.7017(5) 1.0745(7) 0.0582(7) 0.058(4) Uani 1 1 d U
H12B H 0.7011 1.1159 0.0383 0.070 Uiso 1 1 calc R
C13B C 0.6912(5) 1.0144(7) 0.0238(7) 0.048(3) Uani 1 1 d U
C14B C 0.6793(5) 1.0149(7) -0.0423(7) 0.048(3) Uani 1 1 d U
C15B C 0.6734(5) 0.9559(7) -0.0805(7) 0.050(3) Uani 1 1 d U
C16B C 0.6628(5) 0.9647(7) -0.1441(6) 0.060(4) Uani 1 1 d U
H16B H 0.6605 0.9267 -0.1689 0.073 Uiso 1 1 calc R
C17B C 0.6560(5) 1.0291(7) -0.1689(7) 0.065(4) Uani 1 1 d U
H17B H 0.6476 1.0345 -0.2109 0.078 Uiso 1 1 calc R
C18B C 0.6612(6) 1.0854(7) -0.1330(7) 0.076(5) Uani 1 1 d U
H18B H 0.6580 1.1287 -0.1504 0.091 Uiso 1 1 calc R
C19B C 0.6712(5) 1.0790(7) -0.0722(7) 0.063(4) Uani 1 1 d U
H19B H 0.6728 1.1184 -0.0493 0.076 Uiso 1 1 calc R
C20B C 0.7248(7) 0.5522(7) 0.1819(7) 0.076(5) Uani 1 1 d U
H20B H 0.6904 0.5307 0.1637 0.092 Uiso 1 1 calc R
C21B C 0.7625(6) 0.5164(7) 0.1555(7) 0.111(6) Uani 1 1 d U
H21G H 0.7957 0.5393 0.1703 0.166 Uiso 1 1 calc R
H21H H 0.7479 0.5184 0.1115 0.166 Uiso 1 1 calc R
H21I H 0.7671 0.4695 0.1685 0.166 Uiso 1 1 calc R
C22B C 0.7441(7) 0.5406(7) 0.2464(7) 0.130(8) Uani 1 1 d U
H22G H 0.7804 0.5526 0.2638 0.195 Uiso 1 1 calc R
H22H H 0.7399 0.4931 0.2542 0.195 Uiso 1 1 calc R
H22I H 0.7248 0.5682 0.2646 0.195 Uiso 1 1 calc R
C23B C 0.7378(6) 0.7354(7) 0.0159(6) 0.044(4) Uani 1 1 d U
C24B C 0.7364(5) 0.6581(6) 0.0075(6) 0.077(5) Uani 1 1 d U
H24G H 0.7697 0.6426 0.0082 0.115 Uiso 1 1 calc R
H24H H 0.7098 0.6464 -0.0312 0.115 Uiso 1 1 calc R
H24I H 0.7289 0.6366 0.0401 0.115 Uiso 1 1 calc R
Pd1C Pd 0.55370(4) 0.85645(5) 1.01626(5) 0.0453(3) Uani 1 1 d U
O1C O 0.5659(3) 0.8788(4) 1.1008(4) 0.053(2) Uani 1 1 d U
O2C O 0.5439(3) 0.7582(4) 1.0375(4) 0.049(2) Uani 1 1 d U
O3C O 0.4570(3) 0.7701(4) 0.9984(4) 0.057(3) Uani 1 1 d U
N1C N 0.5420(4) 0.8366(5) 0.9302(5) 0.043(2) Uani 1 1 d U
N2C N 0.5605(4) 0.9523(5) 0.9893(6) 0.050(3) Uani 1 1 d U
C1C C 0.5329(5) 0.7699(7) 0.9037(6) 0.046(3) Uani 1 1 d U
C2C C 0.5706(5) 0.7193(6) 0.9245(6) 0.052(4) Uani 1 1 d U
H2C H 0.6030 0.7303 0.9540 0.062 Uiso 1 1 calc R
C3C C 0.5617(5) 0.6536(7) 0.9029(6) 0.062(4) Uani 1 1 d U
H3C H 0.5887 0.6217 0.9162 0.075 Uiso 1 1 calc R
C4C C 0.5131(6) 0.6339(7) 0.8614(6) 0.059(4) Uani 1 1 d U
C5C C 0.4759(5) 0.6836(7) 0.8414(6) 0.061(4) Uani 1 1 d U
H5C H 0.4434 0.6723 0.8124 0.074 Uiso 1 1 calc R
C6C C 0.4846(5) 0.7489(7) 0.8621(6) 0.059(4) Uani 1 1 d U
H6C H 0.4576 0.7806 0.8481 0.070 Uiso 1 1 calc R
C7C C 0.5422(5) 0.8897(7) 0.8967(7) 0.047(3) Uani 1 1 d U
C8C C 0.5339(5) 0.8882(6) 0.8292(5) 0.069(4) Uani 1 1 d U
H8C1 H 0.5358 0.8417 0.8167 0.103 Uiso 1 1 calc R
H8C2 H 0.5605 0.9149 0.8223 0.103 Uiso 1 1 calc R
H8C3 H 0.5002 0.9069 0.8057 0.103 Uiso 1 1 calc R
C9C C 0.5497(5) 0.9548(7) 0.9273(7) 0.052(3) Uani 1 1 d U
C10C C 0.5467(5) 1.0174(7) 0.8989(7) 0.064(4) Uani 1 1 d U
H10C H 0.5416 1.0199 0.8574 0.076 Uiso 1 1 calc R
C11C C 0.5516(5) 1.0770(7) 0.9336(8) 0.068(4) Uani 1 1 d U
H11C H 0.5479 1.1199 0.9152 0.081 Uiso 1 1 calc R
C12C C 0.5618(5) 1.0711(7) 0.9944(7) 0.060(4) Uani 1 1 d U
H12C H 0.5659 1.1114 1.0169 0.071 Uiso 1 1 calc R
C13C C 0.5666(5) 1.0087(7) 1.0264(8) 0.062(4) Uani 1 1 d U
C14C C 0.5783(5) 1.0014(7) 1.0921(7) 0.055(3) Uani 1 1 d U
C15C C 0.5776(5) 0.9408(7) 1.1245(7) 0.055(4) Uani 1 1 d U
C16C C 0.5891(5) 0.9454(7) 1.1880(7) 0.067(4) Uani 1 1 d U
H16C H 0.5877 0.9059 1.2096 0.081 Uiso 1 1 calc R
C17C C 0.6023(6) 1.0062(8) 1.2191(7) 0.076(4) Uani 1 1 d U
H17C H 0.6118 1.0075 1.2615 0.091 Uiso 1 1 calc R
C18C C 0.6013(6) 1.0663(8) 1.1863(8) 0.075(5) Uani 1 1 d U
H18C H 0.6087 1.1081 1.2066 0.090 Uiso 1 1 calc R
C19C C 0.5893(5) 1.0636(7) 1.1231(7) 0.072(4) Uani 1 1 d U
H19C H 0.5886 1.1038 1.1015 0.087 Uiso 1 1 calc R
C20C C 0.5037(6) 0.5617(7) 0.8386(7) 0.070(4) Uani 1 1 d U
H20C H 0.5362 0.5364 0.8595 0.084 Uiso 1 1 calc R
C21C C 0.4626(6) 0.5288(7) 0.8557(7) 0.109(6) Uani 1 1 d U
H21J H 0.4700 0.5359 0.8986 0.163 Uiso 1 1 calc R
H21K H 0.4619 0.4806 0.8474 0.163 Uiso 1 1 calc R
H21L H 0.4293 0.5486 0.8321 0.163 Uiso 1 1 calc R
C22C C 0.4915(7) 0.5550(7) 0.7718(6) 0.115(7) Uani 1 1 d U
H22J H 0.4590 0.5775 0.7497 0.172 Uiso 1 1 calc R
H22K H 0.4889 0.5074 0.7609 0.172 Uiso 1 1 calc R
H22L H 0.5189 0.5759 0.7616 0.172 Uiso 1 1 calc R
C23C C 0.4956(6) 0.7372(7) 1.0227(6) 0.051(4) Uani 1 1 d U
C24C C 0.4946(5) 0.6613(6) 1.0346(6) 0.075(5) Uani 1 1 d U
H24J H 0.4613 0.6492 1.0363 0.112 Uiso 1 1 calc R
H24K H 0.5218 0.6501 1.0729 0.112 Uiso 1 1 calc R
H24L H 0.4998 0.6363 1.0021 0.112 Uiso 1 1 calc R
C25 C 0.8815(5) 0.7961(6) 0.6286(5) 0.050(3) Uani 1 1 d U
H25 H 0.8449 0.7817 0.6090 0.060 Uiso 1 1 calc R
Cl1 Cl 0.91854(15) 0.7517(2) 0.59553(17) 0.0743(12) Uani 1 1 d U
Cl2 Cl 0.8851(2) 0.8833(2) 0.6181(2) 0.1216(19) Uani 1 1 d U
Cl3 Cl 0.90278(16) 0.7774(2) 0.70760(17) 0.0952(15) Uani 1 1 d U
C26 C 0.9210(5) 0.2353(6) 0.8073(6) 0.059(3) Uani 1 1 d U
H26 H 0.9333 0.2138 0.8479 0.071 Uiso 1 1 calc R
Cl4 Cl 0.95202(17) 0.19760(18) 0.76310(18) 0.0774(13) Uani 1 1 d U
Cl5 Cl 0.93669(19) 0.32330(19) 0.81539(17) 0.0957(16) Uani 1 1 d U
Cl6 Cl 0.85317(17) 0.2254(3) 0.7728(2) 0.1104(17) Uani 1 1 d U
C30 C 0.3761(9) 0.9531(11) 0.5043(12) 0.193(8) Uani 1 1 d U
H30 H 0.3983 0.9216 0.5356 0.231 Uiso 1 1 calc R
Cl7 Cl 0.3375(3) 0.9923(4) 0.5354(4) 0.250(4) Uani 1 1 d U
Cl8 Cl 0.4171(3) 1.0093(4) 0.4896(3) 0.213(3) Uani 1 1 d U
Cl9 Cl 0.3486(4) 0.9073(4) 0.4421(5) 0.397(7) Uani 1 1 d U
C31 C 0.6997(5) 0.2663(6) 0.1823(6) 0.058(4) Uani 1 1 d U
H31 H 0.7235 0.2606 0.1603 0.070 Uiso 1 1 calc R
Cl10 Cl 0.63746(14) 0.24548(19) 0.13292(17) 0.0716(12) Uani 1 1 d U
Cl11 Cl 0.70181(19) 0.3527(2) 0.20502(18) 0.1086(17) Uani 1 1 d U
Cl12 Cl 0.72179(16) 0.2152(2) 0.24771(18) 0.0833(14) Uani 1 1 d U
C32 C 0.6593(6) 0.7469(10) 0.3358(8) 0.130(6) Uani 1 1 d U
H32 H 0.6584 0.7256 0.3732 0.156 Uiso 1 1 calc R
Cl13 Cl 0.7082(2) 0.7148(3) 0.3108(3) 0.138(2) Uani 1 1 d U
Cl14 Cl 0.6016(2) 0.7453(3) 0.2749(3) 0.195(3) Uani 1 1 d U
Cl15 Cl 0.6759(2) 0.8415(3) 0.3428(2) 0.139(2) Uani 1 1 d U
C33 C 0.8619(5) 0.7984(6) 0.3975(5) 0.051(3) Uani 1 1 d U
H33 H 0.8976 0.7816 0.4183 0.061 Uiso 1 1 calc R
Cl16 Cl 0.83863(16) 0.7637(2) 0.32431(17) 0.0853(14) Uani 1 1 d U
Cl17 Cl 0.86516(19) 0.88794(19) 0.3941(2) 0.0987(16) Uani 1 1 d U
Cl18 Cl 0.82628(16) 0.7741(2) 0.44119(16) 0.0746(13) Uani 1 1 d U
C34 C 0.4191(6) 0.7107(7) 0.1526(6) 0.079(4) Uani 1 1 d U
H34 H 0.3975 0.7207 0.1097 0.095 Uiso 1 1 calc R
Cl19 Cl 0.38263(18) 0.7268(2) 0.19908(19) 0.0925(15) Uani 1 1 d U
Cl20 Cl 0.4348(2) 0.6214(2) 0.1600(2) 0.1185(19) Uani 1 1 d U
Cl21 Cl 0.47474(18) 0.7578(2) 0.1731(2) 0.1154(18) Uani 1 1 d U
O4 O 0.6368(3) 0.2486(5) 0.9821(4) 0.100(4) Uani 1 1 d .
H4A H 0.6620 0.2502 1.0207 0.120 Uiso 1 1 d R
H4B H 0.6130 0.2402 0.9957 0.120 Uiso 1 1 d R

loop_
_atom_site_aniso_label
_atom_site_aniso_U_11
_atom_site_aniso_U_22
_atom_site_aniso_U_33
_atom_site_aniso_U_23
_atom_site_aniso_U_13
_atom_site_aniso_U_12
Pd1 0.0401(6) 0.0287(6) 0.0354(6) -0.0030(5) 0.0158(5) -0.0044(6)
O1 0.060(6) 0.031(4) 0.035(4) 0.003(3) 0.015(5) -0.007(5)
O2 0.050(5) 0.034(4) 0.033(5) -0.004(4) 0.016(4) 0.005(4)
O3 0.047(6) 0.034(5) 0.059(6) -0.010(4) 0.021(5) -0.011(4)
N1 0.020(5) 0.024(4) 0.037(5) 0.002(4) 0.012(5) 0.000(4)
N2 0.022(6) 0.032(4) 0.035(5) -0.008(4) 0.015(5) 0.006(5)
C1 0.040(7) 0.031(5) 0.035(7) -0.010(5) 0.016(6) -0.017(5)
C2 0.052(8) 0.036(7) 0.064(9) -0.008(6) 0.023(7) -0.002(6)
C3 0.077(9) 0.033(7) 0.075(10) -0.014(7) 0.040(7) 0.002(7)
C4 0.099(10) 0.036(6) 0.060(10) -0.018(6) 0.048(8) -0.024(6)
C5 0.063(9) 0.054(7) 0.044(9) -0.023(7) 0.021(7) -0.040(6)
C6 0.039(7) 0.049(7) 0.049(8) -0.010(6) 0.021(6) -0.016(6)
C7 0.039(8) 0.032(6) 0.031(6) -0.002(5) 0.013(6) -0.008(6)
C8 0.055(9) 0.037(8) 0.031(6) 0.006(6) 0.012(7) -0.007(7)
C9 0.025(7) 0.031(5) 0.037(6) 0.000(4) 0.019(6) 0.013(6)
C10 0.034(8) 0.036(6) 0.047(7) 0.005(5) 0.021(7) 0.001(7)
C11 0.056(9) 0.030(6) 0.046(7) 0.005(6) 0.013(8) -0.011(7)
C12 0.050(9) 0.026(6) 0.056(7) -0.001(5) 0.027(8) 0.005(7)
C13 0.018(6) 0.032(5) 0.035(5) -0.008(4) 0.006(6) -0.005(6)
C14 0.040(8) 0.024(6) 0.036(6) -0.011(4) 0.013(7) -0.004(6)
C15 0.033(8) 0.032(6) 0.039(6) 0.003(4) 0.016(7) -0.001(6)
C16 0.066(10) 0.032(6) 0.045(7) -0.002(5) 0.027(8) -0.009(7)
C17 0.060(9) 0.044(8) 0.035(7) -0.004(5) 0.007(7) -0.015(8)
C18 0.052(9) 0.027(6) 0.047(7) -0.012(5) 0.022(8) -0.005(7)
C19 0.044(8) 0.030(6) 0.039(6) -0.002(5) 0.012(7) -0.007(7)
C20 0.145(14) 0.039(7) 0.103(12) -0.030(7) 0.076(11) -0.036(8)
C21 0.180(18) 0.043(9) 0.095(13) -0.006(9) 0.070(12) -0.029(11)
C22 0.30(3) 0.036(10) 0.115(15) -0.014(9) 0.131(16) -0.001(13)
C23 0.060(8) 0.039(7) 0.040(9) 0.004(6) 0.035(7) -0.007(6)
C24 0.092(12) 0.041(7) 0.066(10) -0.007(7) 0.029(9) -0.009(7)
Pd1A 0.0387(6) 0.0330(6) 0.0431(7) 0.0049(5) 0.0159(5) 0.0002(6)
O1A 0.068(6) 0.035(5) 0.046(5) 0.002(4) 0.021(5) -0.012(5)
O2A 0.052(6) 0.027(4) 0.049(5) 0.007(4) 0.017(5) -0.010(4)
O3A 0.061(6) 0.043(6) 0.071(7) 0.000(5) 0.028(6) -0.007(5)
N1A 0.036(6) 0.025(5) 0.047(5) 0.008(4) 0.017(5) 0.008(5)
N2A 0.016(6) 0.031(4) 0.042(5) 0.010(4) 0.009(5) 0.007(5)
C1A 0.035(8) 0.035(6) 0.046(7) 0.012(5) 0.007(7) 0.013(5)
C2A 0.047(8) 0.037(7) 0.056(9) 0.013(7) 0.012(7) 0.021(6)
C3A 0.065(9) 0.040(7) 0.059(9) 0.009(7) 0.015(8) 0.021(7)
C4A 0.085(10) 0.045(7) 0.050(8) 0.000(6) 0.017(8) 0.001(7)
C5A 0.069(10) 0.047(7) 0.079(10) 0.003(8) 0.029(9) -0.022(7)
C6A 0.057(9) 0.054(8) 0.069(10) 0.022(8) 0.026(8) 0.002(7)
C7A 0.040(8) 0.039(6) 0.043(6) 0.008(5) 0.021(7) 0.011(7)
C8A 0.060(10) 0.041(9) 0.048(7) 0.005(6) 0.020(8) -0.014(7)
C9A 0.039(8) 0.038(5) 0.037(6) 0.008(5) 0.014(7) 0.002(7)
C10A 0.057(9) 0.038(6) 0.052(7) 0.010(5) 0.031(8) 0.024(8)
C11A 0.045(9) 0.032(6) 0.050(7) 0.006(6) 0.011(8) 0.014(7)
C12A 0.029(8) 0.019(6) 0.053(6) 0.004(5) 0.009(7) 0.001(6)
C13A 0.029(7) 0.028(5) 0.048(6) 0.006(5) 0.008(7) 0.005(6)
C14A 0.029(7) 0.032(6) 0.042(6) 0.011(4) 0.008(7) -0.004(6)
C15A 0.040(8) 0.049(6) 0.036(6) 0.007(5) 0.009(7) -0.004(7)
C16A 0.054(9) 0.049(7) 0.039(6) 0.007(5) 0.013(7) -0.012(8)
C17A 0.062(10) 0.068(9) 0.038(8) 0.019(6) 0.003(8) -0.020(9)
C18A 0.052(9) 0.046(7) 0.067(8) 0.022(6) 0.014(9) -0.012(8)
C19A 0.041(9) 0.045(7) 0.058(7) 0.010(6) 0.007(8) -0.008(7)
C20A 0.149(16) 0.050(8) 0.111(12) 0.015(8) 0.051(12) -0.004(9)
C21A 0.174(19) 0.030(9) 0.163(14) -0.015(9) 0.081(14) -0.015(11)
C22A 0.38(3) 0.045(13) 0.164(15) 0.052(11) -0.03(2) -0.007(17)
C23A 0.073(10) 0.033(7) 0.051(9) 0.014(7) 0.033(9) -0.006(7)
C24A 0.097(13) 0.042(8) 0.115(13) -0.021(9) 0.051(11) -0.016(8)
Pd1B 0.0358(6) 0.0321(6) 0.0600(8) 0.0070(6) 0.0122(5) -0.0006(6)
N1B 0.028(6) 0.029(5) 0.071(5) -0.003(4) 0.028(6) -0.001(5)
N2B 0.023(6) 0.035(5) 0.060(5) 0.009(4) 0.016(6) 0.006(5)
O1B 0.047(6) 0.026(4) 0.057(5) 0.004(4) 0.008(5) -0.006(5)
O2B 0.054(6) 0.031(4) 0.067(6) 0.005(4) 0.017(5) -0.002(5)
O3B 0.050(6) 0.034(5) 0.052(6) 0.000(4) 0.022(5) -0.002(5)
C1B 0.042(7) 0.036(6) 0.058(8) 0.015(6) 0.006(7) -0.006(6)
C2B 0.051(8) 0.037(7) 0.074(10) 0.006(7) 0.010(8) -0.012(6)
C3B 0.063(8) 0.039(7) 0.064(10) 0.009(7) 0.007(8) -0.027(7)
C4B 0.066(9) 0.044(7) 0.058(9) 0.014(7) 0.012(7) -0.012(6)
C5B 0.060(8) 0.040(7) 0.041(8) 0.006(6) 0.006(7) 0.007(6)
C6B 0.044(7) 0.040(7) 0.044(8) 0.001(6) 0.020(6) -0.001(6)
C7B 0.027(7) 0.037(6) 0.060(6) 0.008(5) 0.018(7) 0.011(7)
C8B 0.057(10) 0.050(9) 0.070(7) 0.009(6) 0.041(8) 0.020(8)
C9B 0.027(7) 0.030(5) 0.060(7) -0.001(5) 0.024(7) -0.004(6)
C10B 0.054(9) 0.036(6) 0.083(8) -0.011(6) 0.044(8) 0.007(8)
C11B 0.050(9) 0.035(7) 0.103(9) -0.001(7) 0.037(10) 0.009(8)
C12B 0.046(9) 0.029(6) 0.097(8) 0.005(6) 0.022(10) 0.000(7)
C13B 0.031(8) 0.034(6) 0.080(7) 0.011(5) 0.021(8) 0.002(7)
C14B 0.040(8) 0.035(6) 0.077(7) 0.019(5) 0.032(8) -0.004(7)
C15B 0.029(8) 0.045(6) 0.072(7) 0.017(5) 0.016(8) 0.003(7)
C16B 0.055(10) 0.056(8) 0.062(7) 0.016(6) 0.011(9) 0.014(8)
C17B 0.040(9) 0.070(9) 0.076(9) 0.036(7) 0.010(9) -0.004(9)
C18B 0.071(11) 0.048(8) 0.099(11) 0.045(8) 0.021(11) -0.002(9)
C19B 0.052(10) 0.034(7) 0.094(9) 0.025(7) 0.014(9) -0.013(7)
C20B 0.114(13) 0.037(7) 0.075(9) 0.007(8) 0.031(10) -0.001(7)
C21B 0.140(17) 0.036(10) 0.170(15) 0.003(11) 0.074(13) -0.003(10)
C22B 0.24(2) 0.039(10) 0.078(10) 0.018(8) 0.020(12) 0.002(12)
C23B 0.060(8) 0.032(7) 0.039(9) 0.003(6) 0.015(8) -0.005(6)
C24B 0.101(13) 0.033(7) 0.085(11) -0.012(8) 0.021(10) 0.004(7)
Pd1C 0.0371(7) 0.0275(6) 0.0662(8) 0.0011(6) 0.0130(6) 0.0024(6)
O1C 0.048(6) 0.030(5) 0.066(5) 0.004(4) 0.002(5) 0.019(5)
O2C 0.050(5) 0.027(4) 0.064(6) 0.004(4) 0.017(5) 0.008(4)
O3C 0.048(6) 0.045(6) 0.076(7) -0.001(5) 0.020(6) 0.003(5)
N1C 0.018(6) 0.037(5) 0.065(5) 0.016(4) 0.007(5) 0.001(5)
N2C 0.024(6) 0.033(5) 0.094(6) 0.002(4) 0.024(7) 0.007(5)
C1C 0.040(8) 0.046(6) 0.059(8) 0.002(6) 0.026(7) 0.002(6)
C2C 0.045(8) 0.043(7) 0.055(9) 0.001(6) 0.003(7) -0.002(6)
C3C 0.053(8) 0.049(8) 0.087(11) -0.017(7) 0.028(7) 0.013(7)
C4C 0.062(9) 0.043(7) 0.069(9) -0.009(7) 0.021(7) -0.001(6)
C5C 0.044(8) 0.045(8) 0.097(11) -0.010(7) 0.028(8) -0.005(6)
C6C 0.041(8) 0.052(8) 0.075(10) -0.010(7) 0.011(7) 0.016(7)
C7C 0.029(8) 0.045(6) 0.077(7) 0.013(6) 0.032(8) 0.009(7)
C8C 0.059(10) 0.079(11) 0.071(8) 0.025(7) 0.027(9) 0.000(9)
C9C 0.018(7) 0.043(6) 0.082(7) 0.019(5) 0.002(8) 0.003(7)
C10C 0.044(9) 0.040(7) 0.110(10) 0.025(6) 0.032(9) 0.014(8)
C11C 0.033(9) 0.047(7) 0.126(11) 0.016(8) 0.033(11) 0.005(8)
C12C 0.029(8) 0.026(6) 0.123(10) 0.002(7) 0.027(10) 0.007(7)
C13C 0.042(9) 0.028(6) 0.107(7) 0.001(6) 0.017(9) -0.004(8)
C14C 0.035(8) 0.026(6) 0.104(7) -0.009(6) 0.027(9) 0.008(7)
C15C 0.040(9) 0.042(6) 0.077(7) -0.001(5) 0.014(8) 0.022(7)
C16C 0.049(10) 0.064(9) 0.079(8) -0.012(6) 0.011(9) 0.011(8)
C17C 0.057(10) 0.088(11) 0.095(10) -0.025(7) 0.042(9) -0.009(10)
C18C 0.044(9) 0.055(9) 0.121(10) -0.031(9) 0.025(11) -0.011(9)
C19C 0.057(10) 0.042(7) 0.122(9) -0.015(8) 0.038(11) -0.005(8)
C20C 0.084(11) 0.046(8) 0.074(9) -0.007(8) 0.021(9) -0.002(7)
C21C 0.138(17) 0.051(11) 0.159(15) -0.021(11) 0.079(13) -0.032(10)
C22C 0.168(18) 0.094(14) 0.092(11) -0.046(10) 0.059(12) 0.012(13)
C23C 0.065(8) 0.021(7) 0.060(10) -0.007(7) 0.016(9) -0.007(6)
C24C 0.091(12) 0.027(7) 0.124(13) 0.006(8) 0.061(11) -0.002(7)
C25 0.062(10) 0.037(7) 0.054(7) -0.018(6) 0.025(7) -0.014(7)
Cl1 0.076(3) 0.077(3) 0.076(3) -0.004(2) 0.035(2) 0.014(2)
Cl2 0.138(5) 0.039(3) 0.201(5) -0.013(3) 0.079(4) -0.013(3)
Cl3 0.075(3) 0.157(4) 0.052(3) -0.013(3) 0.022(2) -0.031(3)
C26 0.087(8) 0.053(7) 0.051(9) 0.012(7) 0.042(7) 0.002(8)
Cl4 0.109(4) 0.049(2) 0.102(3) 0.001(2) 0.072(3) 0.004(2)
Cl5 0.171(5) 0.052(3) 0.070(3) 0.003(2) 0.051(3) 0.007(3)
Cl6 0.069(3) 0.173(5) 0.093(4) 0.024(3) 0.034(3) 0.007(3)
C30 0.121(19) 0.107(18) 0.33(2) -0.058(15) 0.060(14) -0.018(11)
Cl7 0.183(7) 0.135(6) 0.501(13) 0.053(7) 0.206(8) 0.031(5)
Cl8 0.265(9) 0.174(7) 0.257(8) -0.051(6) 0.162(7) -0.039(6)
Cl9 0.341(12) 0.160(8) 0.493(15) -0.172(9) -0.077(10) 0.013(7)
C31 0.055(8) 0.060(8) 0.068(9) -0.014(6) 0.031(7) -0.030(8)
Cl10 0.051(3) 0.068(3) 0.090(3) -0.013(2) 0.020(2) -0.016(2)
Cl11 0.148(5) 0.062(3) 0.092(3) -0.026(3) 0.017(3) -0.026(3)
Cl12 0.089(3) 0.079(3) 0.077(3) 0.006(2) 0.025(3) -0.001(3)
C32 0.086(10) 0.186(12) 0.126(15) -0.078(13) 0.050(8) -0.106(12)
Cl13 0.141(5) 0.113(4) 0.177(5) 0.030(4) 0.079(4) -0.010(4)
Cl14 0.098(4) 0.247(8) 0.193(6) 0.056(5) -0.001(4) -0.059(5)
Cl15 0.195(6) 0.144(5) 0.095(4) -0.012(3) 0.074(4) -0.031(4)
C33 0.065(10) 0.043(7) 0.054(8) 0.015(6) 0.034(7) 0.036(7)
Cl16 0.083(3) 0.116(4) 0.058(3) -0.001(2) 0.027(2) 0.033(3)
Cl17 0.133(4) 0.053(3) 0.134(4) 0.026(2) 0.077(3) 0.029(3)
Cl18 0.088(3) 0.086(3) 0.057(3) 0.009(2) 0.036(2) -0.006(3)
C34 0.119(12) 0.059(8) 0.059(10) 0.018(8) 0.032(9) -0.014(8)
Cl19 0.114(4) 0.081(3) 0.082(3) 0.017(2) 0.036(3) 0.024(3)
Cl20 0.204(6) 0.065(3) 0.102(4) 0.020(3) 0.075(4) 0.026(3)
Cl21 0.094(4) 0.108(4) 0.124(4) 0.014(3) 0.017(3) -0.022(3)
O4 0.039(7) 0.209(12) 0.053(6) 0.020(7) 0.019(5) -0.015(7)

loop_
_atom_type_symbol
_atom_type_description
_atom_type_scat_dispersion_real
_atom_type_scat_dispersion_imag
_atom_type_scat_source
C C 0.0033 0.0016 'International Tables Vol C Tables 4.2.6.8 and 6.1.1.4'
H H 0.0000 0.0000 'International Tables Vol C Tables 4.2.6.8 and 6.1.1.4'
N N 0.0061 0.0033 'International Tables Vol C Tables 4.2.6.8 and 6.1.1.4'
O O 0.0106 0.0060 'International Tables Vol C Tables 4.2.6.8 and 6.1.1.4'
Pd Pd -0.9988 1.0072 'International Tables Vol C Tables 4.2.6.8 and 6.1.1.4'
Cl Cl 0.1484 0.1585 'International Tables Vol C Tables 4.2.6.8 and 6.1.1.4'

loop_
_geom_angle_atom_site_label_1
_geom_angle_atom_site_label_2
_geom_angle_atom_site_label_3
_geom_angle
O1 Pd1 N2 95.2(3)
O1 Pd1 N1 177.5(4)
N2 Pd1 N1 82.9(4)
O1 Pd1 O2 87.1(3)
N2 Pd1 O2 176.9(3)
N1 Pd1 O2 94.9(3)
C15 O1 Pd1 123.0(7)
C23 O2 Pd1 112.7(8)
C7 N1 C1 118.4(10)
C7 N1 Pd1 115.2(8)
C1 N1 Pd1 126.4(7)
C9 N2 C13 120.3(10)
C9 N2 Pd1 113.2(7)
C13 N2 Pd1 126.4(8)
C6 C1 C2 119.6(12)
C6 C1 N1 121.5(12)
C2 C1 N1 118.4(10)
C3 C2 C1 117.9(13)
C3 C2 H2 121.0
C1 C2 H2 121.0
C2 C3 C4 123.0(14)
C2 C3 H3 118.5
C4 C3 H3 118.5
C3 C4 C5 119.0(13)
C3 C4 C20 118.6(15)
C5 C4 C20 122.3(15)
C4 C5 C6 118.5(12)
C4 C5 H5 120.7
C6 C5 H5 120.7
C1 C6 C5 121.7(13)
C1 C6 H6 119.1
C5 C6 H6 119.1
N1 C7 C8 125.9(10)
N1 C7 C9 114.0(11)
C8 C7 C9 120.0(10)
C7 C8 H8A 109.5
C7 C8 H8B 109.5
H8A C8 H8B 109.5
C7 C8 H8C 109.5
H8A C8 H8C 109.5
H8B C8 H8C 109.5
C10 C9 N2 123.4(11)
C10 C9 C7 122.1(11)
N2 C9 C7 114.4(10)
C11 C10 C9 117.7(12)
C11 C10 H10 121.2
C9 C10 H10 121.2
C12 C11 C10 120.2(12)
C12 C11 H11 119.9
C10 C11 H11 119.9
C11 C12 C13 122.9(12)
C11 C12 H12 118.5
C13 C12 H12 118.5
N2 C13 C12 115.5(11)
N2 C13 C14 120.5(10)
C12 C13 C14 124.0(11)
C15 C14 C19 119.2(11)
C15 C14 C13 124.6(11)
C19 C14 C13 115.9(11)
O1 C15 C14 129.6(12)
O1 C15 C16 113.3(11)
C14 C15 C16 116.9(11)
C17 C16 C15 123.5(12)
C17 C16 H16 118.2
C15 C16 H16 118.2
C18 C17 C16 118.3(12)
C18 C17 H17 120.8
C16 C17 H17 120.8
C17 C18 C19 119.6(11)
C17 C18 H18 120.2
C19 C18 H18 120.2
C18 C19 C14 122.1(11)
C18 C19 H19 118.9
C14 C19 H19 118.9
C22 C20 C21 123.6(13)
C22 C20 C4 117.4(11)
C21 C20 C4 119.0(11)
C22 C20 H20 82.9
C21 C20 H20 89.8
C4 C20 H20 98.9
C20 C21 H21A 109.5
C20 C21 H21B 109.5
H21A C21 H21B 109.5
C20 C21 H21C 109.5
H21A C21 H21C 109.5
H21B C21 H21C 109.5
C20 C22 H22A 109.5
C20 C22 H22B 109.5
H22A C22 H22B 109.5
C20 C22 H22C 109.5
H22A C22 H22C 109.5
H22B C22 H22C 109.5
O3 C23 O2 125.7(12)
O3 C23 C24 119.7(13)
O2 C23 C24 114.5(12)
C23 C24 H24A 109.5
C23 C24 H24B 109.5
H24A C24 H24B 109.5
C23 C24 H24C 109.5
H24A C24 H24C 109.5
H24B C24 H24C 109.5
O1A Pd1A N2A 96.1(4)
O1A Pd1A N1A 177.5(4)
N2A Pd1A N1A 82.2(4)
O1A Pd1A O2A 87.6(3)
N2A Pd1A O2A 175.0(4)
N1A Pd1A O2A 94.1(4)
C15A O1A Pd1A 124.0(8)
C23A O2A Pd1A 120.5(9)
C7A N1A C1A 122.8(11)
C7A N1A Pd1A 112.4(8)
C1A N1A Pd1A 124.7(8)
C9A N2A C13A 122.8(10)
C9A N2A Pd1A 112.9(8)
C13A N2A Pd1A 124.2(8)
C6A C1A C2A 121.0(13)
C6A C1A N1A 121.2(12)
C2A C1A N1A 117.7(12)
C3A C2A C1A 120.8(14)
C3A C2A H2A 119.6
C1A C2A H2A 119.6
C2A C3A C4A 119.4(14)
C2A C3A H3A 120.3
C4A C3A H3A 120.3
C5A C4A C3A 117.4(14)
C5A C4A C20A 121.7(16)
C3A C4A C20A 120.7(15)
C6A C5A C4A 123.7(15)
C6A C5A H5A 118.1
C4A C5A H5A 118.1
C5A C6A C1A 117.6(14)
C5A C6A H6A 121.2
C1A C6A H6A 121.2
N1A C7A C9A 119.1(12)
N1A C7A C8A 122.6(11)
C9A C7A C8A 118.3(11)
C7A C8A H8A1 109.5
C7A C8A H8A2 109.5
H8A1 C8A H8A2 109.5
C7A C8A H8A3 109.5
H8A1 C8A H8A3 109.5
H8A2 C8A H8A3 109.5
C10A C9A N2A 120.5(11)
C10A C9A C7A 126.2(13)
N2A C9A C7A 113.3(11)
C9A C10A C11A 118.5(12)
C9A C10A H10A 120.8
C11A C10A H10A 120.8
C12A C11A C10A 118.8(12)
C12A C11A H11A 120.6
C10A C11A H11A 120.6
C11A C12A C13A 125.2(12)
C11A C12A H12A 117.4
C13A C12A H12A 117.4
N2A C13A C12A 113.8(11)
N2A C13A C14A 121.1(11)
C12A C13A C14A 125.0(11)
C15A C14A C19A 117.5(12)
C15A C14A C13A 126.7(11)
C19A C14A C13A 115.8(12)
O1A C15A C14A 127.6(12)
O1A C15A C16A 114.3(12)
C14A C15A C16A 118.1(12)
C17A C16A C15A 122.6(13)
C17A C16A H16A 118.7
C15A C16A H16A 118.7
C18A C17A C16A 119.1(13)
C18A C17A H17A 120.5
C16A C17A H17A 120.5
C19A C18A C17A 120.1(13)
C19A C18A H18A 119.9
C17A C18A H18A 119.9
C18A C19A C14A 122.6(13)
C18A C19A H19A 118.7
C14A C19A H19A 118.7
C22A C20A C21A 128.4(16)
C22A C20A C4A 114.5(12)
C21A C20A C4A 115.7(12)
C22A C20A H20A 94.0
C21A C20A H20A 94.0
C4A C20A H20A 94.0
C20A C21A H21D 109.5
C20A C21A H21E 109.5
H21D C21A H21E 109.5
C20A C21A H21F 109.5
H21D C21A H21F 109.5
H21E C21A H21F 109.5
C20A C22A H22D 109.5
C20A C22A H22E 109.5
H22D C22A H22E 109.5
C20A C22A H22F 109.5
H22D C22A H22F 109.5
H22E C22A H22F 109.5
O3A C23A O2A 127.7(14)
O3A C23A C24A 121.8(15)
O2A C23A C24A 110.5(13)
C23A C24A H24D 109.5
C23A C24A H24E 109.5
H24D C24A H24E 109.5
C23A C24A H24F 109.5
H24D C24A H24F 109.5
H24E C24A H24F 109.5
O1B Pd1B N2B 96.2(4)
O1B Pd1B N1B 177.2(4)
N2B Pd1B N1B 81.8(4)
O1B Pd1B O2B 87.6(3)
N2B Pd1B O2B 175.8(4)
N1B Pd1B O2B 94.5(4)
C7B N1B C1B 121.5(11)
C7B N1B Pd1B 115.0(9)
C1B N1B Pd1B 123.3(8)
C9B N2B C13B 123.1(11)
C9B N2B Pd1B 111.5(8)
C13B N2B Pd1B 125.0(10)
C15B O1B Pd1B 123.7(8)
C23B O2B Pd1B 114.1(8)
C6B C1B C2B 121.8(13)
C6B C1B N1B 121.0(12)
C2B C1B N1B 117.3(12)
C3B C2B C1B 117.0(13)
C3B C2B H2B 121.5
C1B C2B H2B 121.5
C4B C3B C2B 124.0(13)
C4B C3B H3B 118.0
C2B C3B H3B 118.0
C3B C4B C5B 115.8(13)
C3B C4B C20B 121.2(13)
C5B C4B C20B 123.0(13)
C6B C5B C4B 123.0(13)
C6B C5B H5B 118.5
C4B C5B H5B 118.5
C1B C6B C5B 118.4(13)
C1B C6B H6B 120.8
C5B C6B H6B 120.8
N1B C7B C9B 114.7(12)
N1B C7B C8B 125.4(11)
C9B C7B C8B 119.9(12)
C7B C8B H8B1 109.5
C7B C8B H8B2 109.5
H8B1 C8B H8B2 109.5
C7B C8B H8B3 109.5
H8B1 C8B H8B3 109.5
H8B2 C8B H8B3 109.5
N2B C9B C10B 120.6(12)
N2B C9B C7B 116.6(11)
C10B C9B C7B 122.7(13)
C11B C10B C9B 118.8(14)
C11B C10B H10B 120.6
C9B C10B H10B 120.6
C12B C11B C10B 118.7(14)
C12B C11B H11B 120.6
C10B C11B H11B 120.6
C11B C12B C13B 122.8(14)
C11B C12B H12B 118.6
C13B C12B H12B 118.6
N2B C13B C12B 115.8(13)
N2B C13B C14B 122.3(12)
C12B C13B C14B 121.8(13)
C19B C14B C15B 116.2(14)
C19B C14B C13B 117.7(13)
C15B C14B C13B 126.0(12)
O1B C15B C16B 114.1(13)
O1B C15B C14B 126.4(13)
C16B C15B C14B 119.5(13)
C17B C16B C15B 119.9(14)
C17B C16B H16B 120.0
C15B C16B H16B 120.0
C18B C17B C16B 120.9(15)
C18B C17B H17B 119.5
C16B C17B H17B 119.5
C19B C18B C17B 120.8(14)
C19B C18B H18B 119.6
C17B C18B H18B 119.6
C18B C19B C14B 122.5(15)
C18B C19B H19B 118.7
C14B C19B H19B 118.7
C22B C20B C4B 113.2(12)
C22B C20B C21B 108.0(15)
C4B C20B C21B 110.3(13)
C22B C20B H20B 108.4
C4B C20B H20B 108.4
C21B C20B H20B 108.4
C20B C21B H21G 109.5
C20B C21B H21H 109.5
H21G C21B H21H 109.5
C20B C21B H21I 109.5
H21G C21B H21I 109.5
H21H C21B H21I 109.5
C20B C22B H22G 109.5
C20B C22B H22H 109.5
H22G C22B H22H 109.5
C20B C22B H22I 109.5
H22G C22B H22I 109.5
H22H C22B H22I 109.5
O3B C23B O2B 125.5(13)
O3B C23B C24B 120.5(13)
O2B C23B C24B 114.0(12)
C23B C24B H24G 109.5
C23B C24B H24H 109.5
H24G C24B H24H 109.5
C23B C24B H24I 109.5
H24G C24B H24I 109.5
H24H C24B H24I 109.5
O1C Pd1C N1C 178.2(4)
O1C Pd1C N2C 96.4(4)
N1C Pd1C N2C 81.9(4)
O1C Pd1C O2C 87.2(3)
N1C Pd1C O2C 94.6(4)
N2C Pd1C O2C 176.1(4)
C15C O1C Pd1C 124.1(9)
C23C O2C Pd1C 116.5(8)
C7C N1C C1C 120.4(12)
C7C N1C Pd1C 115.3(10)
C1C N1C Pd1C 124.3(8)
C9C N2C C13C 124.6(13)
C9C N2C Pd1C 111.0(9)
C13C N2C Pd1C 123.6(11)
C6C C1C C2C 115.8(13)
C6C C1C N1C 123.1(12)
C2C C1C N1C 120.6(12)
C3C C2C C1C 122.0(13)
C3C C2C H2C 119.0
C1C C2C H2C 119.0
C2C C3C C4C 120.9(13)
C2C C3C H3C 119.6
C4C C3C H3C 119.6
C5C C4C C3C 116.9(14)
C5C C4C C20C 122.7(14)
C3C C4C C20C 120.4(14)
C4C C5C C6C 122.4(14)
C4C C5C H5C 118.8
C6C C5C H5C 118.8
C5C C6C C1C 121.8(13)
C5C C6C H6C 119.1
C1C C6C H6C 119.1
N1C C7C C9C 115.9(14)
N1C C7C C8C 125.5(13)
C9C C7C C8C 118.6(13)
C7C C8C H8C1 109.5
C7C C8C H8C2 109.5
H8C1 C8C H8C2 109.5
C7C C8C H8C3 109.5
H8C1 C8C H8C3 109.5
H8C2 C8C H8C3 109.5
N2C C9C C10C 119.6(14)
N2C C9C C7C 115.6(12)
C10C C9C C7C 124.8(16)
C9C C10C C11C 118.7(16)
C9C C10C H10C 120.6
C11C C10C H10C 120.6
C12C C11C C10C 118.7(15)
C12C C11C H11C 120.6
C10C C11C H11C 120.6
C11C C12C C13C 125.2(15)
C11C C12C H12C 117.4
C13C C12C H12C 117.4
N2C C13C C12C 113.0(15)
N2C C13C C14C 121.1(13)
C12C C13C C14C 125.9(14)
C19C C14C C15C 119.6(16)
C19C C14C C13C 112.8(14)
C15C C14C C13C 127.6(14)
O1C C15C C16C 115.4(14)
O1C C15C C14C 126.3(14)
C16C C15C C14C 118.3(14)
C17C C16C C15C 122.0(16)
C17C C16C H16C 119.0
C15C C16C H16C 119.0
C16C C17C C18C 119.1(16)
C16C C17C H17C 120.4
C18C C17C H17C 120.4
C19C C18C C17C 120.1(15)
C19C C18C H18C 119.9
C17C C18C H18C 119.9
C18C C19C C14C 120.6(16)
C18C C19C H19C 119.7
C14C C19C H19C 119.7
C22C C20C C21C 110.5(14)
C22C C20C C4C 113.8(13)
C21C C20C C4C 111.2(14)
C22C C20C H20C 107.0
C21C C20C H20C 107.0
C4C C20C H20C 107.0
C20C C21C H21J 109.5
C20C C21C H21K 109.5
H21J C21C H21K 109.5
C20C C21C H21L 109.5
H21J C21C H21L 109.5
H21K C21C H21L 109.5
C20C C22C H22J 109.5
C20C C22C H22K 109.5
H22J C22C H22K 109.5
C20C C22C H22L 109.5
H22J C22C H22L 109.5
H22K C22C H22L 109.5
O3C C23C O2C 126.7(13)
O3C C23C C24C 122.8(14)
O2C C23C C24C 110.3(13)
C23C C24C H24J 109.5
C23C C24C H24K 109.5
H24J C24C H24K 109.5
C23C C24C H24L 109.5
H24J C24C H24L 109.5
H24K C24C H24L 109.5
Cl2 C25 Cl1 110.8(7)
Cl2 C25 Cl3 109.9(6)
Cl1 C25 Cl3 110.2(7)
Cl2 C25 H25 108.6
Cl1 C25 H25 108.6
Cl3 C25 H25 108.6
Cl4 C26 Cl6 110.8(7)
Cl4 C26 Cl5 108.8(7)
Cl6 C26 Cl5 109.5(7)
Cl4 C26 H26 109.2
Cl6 C26 H26 109.2
Cl5 C26 H26 109.2
Cl9 C30 Cl7 118.5(15)
Cl9 C30 Cl8 107.2(18)
Cl7 C30 Cl8 111.6(13)
Cl9 C30 H30 106.3
Cl7 C30 H30 106.3
Cl8 C30 H30 106.3
Cl10 C31 Cl12 113.2(7)
Cl10 C31 Cl11 110.0(8)
Cl12 C31 Cl11 108.7(7)
Cl10 C31 H31 108.3
Cl12 C31 H31 108.3
Cl11 C31 H31 108.3
Cl14 C32 Cl13 107.8(10)
Cl14 C32 Cl15 102.2(11)
Cl13 C32 Cl15 100.7(8)
Cl14 C32 H32 114.8
Cl13 C32 H32 114.8
Cl15 C32 H32 114.8
Cl18 C33 Cl16 113.3(8)
Cl18 C33 Cl17 110.5(7)
Cl16 C33 Cl17 110.7(7)
Cl18 C33 H33 107.4
Cl16 C33 H33 107.4
Cl17 C33 H33 107.4
Cl21 C34 Cl19 112.9(8)
Cl21 C34 Cl20 109.9(9)
Cl19 C34 Cl20 106.6(7)
Cl21 C34 H34 109.1
Cl19 C34 H34 109.1
Cl20 C34 H34 109.1
H4A O4 H4B 92.6

loop_
_geom_bond_atom_site_label_1
_geom_bond_atom_site_label_2
_geom_bond_distance
Pd1 O1 1.947(7)
Pd1 N2 1.961(9)
Pd1 N1 1.972(9)
Pd1 O2 2.038(8)
O1 C15 1.306(12)
O2 C23 1.274(14)
O3 C23 1.232(14)
N1 C7 1.319(12)
N1 C1 1.449(13)
N2 C9 1.373(12)
N2 C13 1.379(12)
C1 C6 1.347(14)
C1 C2 1.424(15)
C2 C3 1.371(14)
C2 H2 0.9300
C3 C4 1.371(17)
C3 H3 0.9300
C4 C5 1.394(17)
C4 C20 1.461(16)
C5 C6 1.412(14)
C5 H5 0.9300
C6 H6 0.9300
C7 C8 1.484(13)
C7 C9 1.495(14)
C8 H8A 0.9600
C8 H8B 0.9600
C8 H8C 0.9600
C9 C10 1.360(14)
C10 C11 1.368(14)
C10 H10 0.9300
C11 C12 1.357(14)
C11 H11 0.9300
C12 C13 1.418(14)
C12 H12 0.9300
C13 C14 1.470(14)
C14 C15 1.394(14)
C14 C19 1.409(13)
C15 C16 1.415(14)
C16 C17 1.387(14)
C16 H16 0.9300
C17 C18 1.380(14)
C17 H17 0.9300
C18 C19 1.379(14)
C18 H18 0.9300
C19 H19 0.9300
C20 C22 1.478(9)
C20 C21 1.493(9)
C20 H20 1.1036
C21 H21A 0.9600
C21 H21B 0.9600
C21 H21C 0.9600
C22 H22A 0.9600
C22 H22B 0.9600
C22 H22C 0.9600
C23 C24 1.543(15)
C24 H24A 0.9600
C24 H24B 0.9600
C24 H24C 0.9600
Pd1A O1A 1.928(8)
Pd1A N2A 1.972(9)
Pd1A N1A 1.980(9)
Pd1A O2A 2.033(8)
O1A C15A 1.310(13)
O2A C23A 1.284(15)
O3A C23A 1.193(15)
N1A C7A 1.295(13)
N1A C1A 1.440(13)
N2A C9A 1.371(13)
N2A C13A 1.409(13)
C1A C6A 1.375(16)
C1A C2A 1.386(15)
C2A C3A 1.371(14)
C2A H2A 0.9300
C3A C4A 1.416(18)
C3A H3A 0.9300
C4A C5A 1.379(18)
C4A C20A 1.479(18)
C5A C6A 1.374(15)
C5A H5A 0.9300
C6A H6A 0.9300
C7A C9A 1.422(15)
C7A C8A 1.496(14)
C8A H8A1 0.9600
C8A H8A2 0.9600
C8A H8A3 0.9600
C9A C10A 1.369(15)
C10A C11A 1.420(14)
C10A H10A 0.9300
C11A C12A 1.336(14)
C11A H11A 0.9300
C12A C13A 1.400(14)
C12A H12A 0.9300
C13A C14A 1.430(15)
C14A C15A 1.410(15)
C14A C19A 1.429(14)
C15A C16A 1.425(14)
C16A C17A 1.377(15)
C16A H16A 0.9300
C17A C18A 1.383(16)
C17A H17A 0.9300
C18A C19A 1.369(15)
C18A H18A 0.9300
C19A H19A 0.9300
C20A C22A 1.470(9)
C20A C21A 1.503(9)
C20A H20A 0.9800
C21A H21D 0.9600
C21A H21E 0.9600
C21A H21F 0.9600
C22A H22D 0.9600
C22A H22E 0.9600
C22A H22F 0.9600
C23A C24A 1.564(16)
C24A H24D 0.9600
C24A H24E 0.9600
C24A H24F 0.9600
Pd1B O1B 1.951(8)
Pd1B N2B 1.984(9)
Pd1B N1B 1.978(10)
Pd1B O2B 2.016(8)
N1B C7B 1.298(14)
N1B C1B 1.457(14)
N2B C9B 1.351(13)
N2B C13B 1.367(14)
O1B C15B 1.347(13)
O2B C23B 1.286(14)
O3B C23B 1.228(13)
C1B C6B 1.343(15)
C1B C2B 1.388(15)
C2B C3B 1.381(15)
C2B H2B 0.9300
C3B C4B 1.353(16)
C3B H3B 0.9300
C4B C5B 1.385(16)
C4B C20B 1.546(17)
C5B C6B 1.380(14)
C5B H5B 0.9300
C6B H6B 0.9300
C7B C9B 1.443(15)
C7B C8B 1.515(15)
C8B H8B1 0.9600
C8B H8B2 0.9600
C8B H8B3 0.9600
C9B C10B 1.383(15)
C10B C11B 1.384(16)
C10B H10B 0.9300
C11B C12B 1.384(16)
C11B H11B 0.9300
C12B C13B 1.393(16)
C12B H12B 0.9300
C13B C14B 1.459(16)
C14B C19B 1.412(15)
C14B C15B 1.432(17)
C15B C16B 1.420(16)
C16B C17B 1.370(16)
C16B H16B 0.9300
C17B C18B 1.357(18)
C17B H17B 0.9300
C18B C19B 1.354(17)
C18B H18B 0.9300
C19B H19B 0.9300
C20B C22B 1.423(16)
C20B C21B 1.553(19)
C20B H20B 0.9800
C21B H21G 0.9600
C21B H21H 0.9600
C21B H21I 0.9600
C22B H22G 0.9600
C22B H22H 0.9600
C22B H22I 0.9600
C23B C24B 1.521(15)
C24B H24G 0.9600
C24B H24H 0.9600
C24B H24I 0.9600
Pd1C O1C 1.934(8)
Pd1C N1C 1.961(10)
Pd1C N2C 2.005(10)
Pd1C O2C 2.025(8)
O1C C15C 1.321(14)
O2C C23C 1.308(15)
O3C C23C 1.193(14)
N1C C7C 1.302(14)
N1C C1C 1.424(14)
N2C C9C 1.373(15)
N2C C13C 1.376(15)
C1C C6C 1.388(15)
C1C C2C 1.387(15)
C2C C3C 1.368(15)
C2C H2C 0.9300
C3C C4C 1.388(16)
C3C H3C 0.9300
C4C C5C 1.362(16)
C4C C20C 1.496(17)
C5C C6C 1.354(15)
C5C H5C 0.9300
C6C H6C 0.9300
C7C C9C 1.436(17)
C7C C8C 1.514(15)
C8C H8C1 0.9600
C8C H8C2 0.9600
C8C H8C3 0.9600
C9C C10C 1.380(16)
C10C C11C 1.398(17)
C10C H10C 0.9300
C11C C12C 1.354(17)
C11C H11C 0.9300
C12C C13C 1.411(17)
C12C H12C 0.9300
C13C C14C 1.458(18)
C14C C19C 1.391(16)
C14C C15C 1.410(17)
C15C C16C 1.405(17)
C16C C17C 1.371(17)
C16C H16C 0.9300
C17C C18C 1.398(18)
C17C H17C 0.9300
C18C C19C 1.393(18)
C18C H18C 0.9300
C19C H19C 0.9300
C20C C22C 1.481(16)
C20C C21C 1.480(18)
C20C H20C 0.9800
C21C H21J 0.9600
C21C H21K 0.9600
C21C H21L 0.9600
C22C H22J 0.9600
C22C H22K 0.9600
C22C H22L 0.9600
C23C C24C 1.510(15)
C24C H24J 0.9600
C24C H24K 0.9600
C24C H24L 0.9600
C25 Cl2 1.727(12)
C25 Cl1 1.726(12)
C25 Cl3 1.761(12)
C25 H25 0.9800
C26 Cl4 1.732(13)
C26 Cl6 1.751(14)
C26 Cl5 1.765(12)
C26 H26 0.9800
C30 Cl9 1.64(2)
C30 Cl7 1.68(2)
C30 Cl8 1.70(2)
C30 H30 0.9800
C31 Cl10 1.725(12)
C31 Cl12 1.741(12)
C31 Cl11 1.762(12)
C31 H31 0.9800
C32 Cl14 1.700(17)
C32 Cl13 1.768(18)
C32 Cl15 1.895(17)
C32 H32 0.9800
C33 Cl18 1.726(12)
C33 Cl16 1.732(12)
C33 Cl17 1.753(12)
C33 H33 0.9800
C34 Cl21 1.697(14)
C34 Cl19 1.762(15)
C34 Cl20 1.790(14)
C34 H34 0.9800
O4 H4A 0.9147
O4 H4B 0.8444

loop_
_geom_hbond_atom_site_label_D
_geom_hbond_atom_site_label_H
_geom_hbond_atom_site_label_A
_geom_hbond_distance_DH
_geom_hbond_distance_HA
_geom_hbond_distance_DA
_geom_hbond_angle_DHA
_geom_hbond_site_symmetry_A
O4 H4A O3A 0.91 2.09 2.907(12) 148.8 .
O4 H4B Cl10 0.84 3.03 3.528(9) 119.5 1_556
O4 H4B O3C 0.84 1.99 2.807(12) 162.1 3_667

loop_
_geom_torsion_atom_site_label_1
_geom_torsion_atom_site_label_2
_geom_torsion_atom_site_label_3
_geom_torsion_atom_site_label_4
_geom_torsion
N2 Pd1 O1 C15 1.9(9)
O2 Pd1 O1 C15 179.7(9)
O1 Pd1 O2 C23 -117.5(9)
N1 Pd1 O2 C23 64.0(9)
N2 Pd1 N1 C7 -2.7(8)
O2 Pd1 N1 C7 179.5(8)
N2 Pd1 N1 C1 -179.3(9)
O2 Pd1 N1 C1 2.9(9)
O1 Pd1 N2 C9 -179.4(7)
N1 Pd1 N2 C9 -1.0(8)
O1 Pd1 N2 C13 5.6(9)
N1 Pd1 N2 C13 -176.0(9)
C7 N1 C1 C6 75.2(15)
Pd1 N1 C1 C6 -108.3(12)
C7 N1 C1 C2 -112.5(13)
Pd1 N1 C1 C2 64.0(14)
C6 C1 C2 C3 -3.9(19)
N1 C1 C2 C3 -176.4(11)
C1 C2 C3 C4 2(2)
C2 C3 C4 C5 0(2)
C2 C3 C4 C20 177.2(12)
C3 C4 C5 C6 0(2)
C20 C4 C5 C6 -176.8(11)
C2 C1 C6 C5 4.4(19)
N1 C1 C6 C5 176.6(10)
C4 C5 C6 C1 -2(2)
C1 N1 C7 C8 -1.7(17)
Pd1 N1 C7 C8 -178.6(9)
C1 N1 C7 C9 -177.6(10)
Pd1 N1 C7 C9 5.6(13)
C13 N2 C9 C10 2.9(17)
Pd1 N2 C9 C10 -172.4(9)
C13 N2 C9 C7 179.4(10)
Pd1 N2 C9 C7 4.1(12)
N1 C7 C9 C10 170.1(11)
C8 C7 C9 C10 -6.0(17)
N1 C7 C9 N2 -6.4(15)
C8 C7 C9 N2 177.5(10)
N2 C9 C10 C11 -0.3(18)
C7 C9 C10 C11 -176.5(11)
C9 C10 C11 C12 -1.9(19)
C10 C11 C12 C13 2(2)
C9 N2 C13 C12 -3.1(16)
Pd1 N2 C13 C12 171.5(8)
C9 N2 C13 C14 178.4(10)
Pd1 N2 C13 C14 -7.0(15)
C11 C12 C13 N2 1.0(18)
C11 C12 C13 C14 179.5(12)
N2 C13 C14 C15 0.2(18)
C12 C13 C14 C15 -178.1(12)
N2 C13 C14 C19 -173.4(11)
C12 C13 C14 C19 8.2(18)
Pd1 O1 C15 C14 -8.9(18)
Pd1 O1 C15 C16 176.7(8)
C19 C14 C15 O1 -177.9(12)
C13 C14 C15 O1 9(2)
C19 C14 C15 C16 -3.7(18)
C13 C14 C15 C16 -177.1(11)
O1 C15 C16 C17 179.1(12)
C14 C15 C16 C17 4(2)
C15 C16 C17 C18 -4(2)
C16 C17 C18 C19 5(2)
C17 C18 C19 C14 -5(2)
C15 C14 C19 C18 4.3(19)
C13 C14 C19 C18 178.3(11)
C3 C4 C20 C22 92(2)
C5 C4 C20 C22 -91(2)
C3 C4 C20 C21 -87(2)
C5 C4 C20 C21 90(2)
Pd1 O2 C23 O3 18.8(17)
Pd1 O2 C23 C24 -163.8(8)
N2A Pd1A O1A C15A -3.6(10)
O2A Pd1A O1A C15A 179.7(10)
O1A Pd1A O2A C23A -85.2(10)
N1A Pd1A O2A C23A 96.7(10)
N2A Pd1A N1A C7A -3.4(9)
O2A Pd1A N1A C7A 173.4(9)
N2A Pd1A N1A C1A -179.9(10)
O2A Pd1A N1A C1A -3.2(10)
O1A Pd1A N2A C9A -176.9(8)
N1A Pd1A N2A C9A 1.2(8)
O1A Pd1A N2A C13A 6.1(9)
N1A Pd1A N2A C13A -175.7(9)
C7A N1A C1A C6A -69.5(17)
Pd1A N1A C1A C6A 106.7(13)
C7A N1A C1A C2A 114.3(14)
Pd1A N1A C1A C2A -69.5(14)
C6A C1A C2A C3A -1(2)
N1A C1A C2A C3A 175.4(11)
C1A C2A C3A C4A -1(2)
C2A C3A C4A C5A 2(2)
C2A C3A C4A C20A -173.3(12)
C3A C4A C5A C6A 0(2)
C20A C4A C5A C6A 175.1(13)
C4A C5A C6A C1A -2(2)
C2A C1A C6A C5A 3(2)
N1A C1A C6A C5A -173.4(11)
C1A N1A C7A C9A -178.3(11)
Pd1A N1A C7A C9A 5.0(15)
C1A N1A C7A C8A -1.1(19)
Pd1A N1A C7A C8A -177.7(9)
C13A N2A C9A C10A -3.3(18)
Pd1A N2A C9A C10A 179.7(10)
C13A N2A C9A C7A 178.0(11)
Pd1A N2A C9A C7A 1.0(13)
N1A C7A C9A C10A 177.2(13)
C8A C7A C9A C10A 0(2)
N1A C7A C9A N2A -4.1(18)
C8A C7A C9A N2A 178.5(10)
N2A C9A C10A C11A 6.8(19)
C7A C9A C10A C11A -174.6(12)
C9A C10A C11A C12A -6.9(19)
C10A C11A C12A C13A 4(2)
C9A N2A C13A C12A -0.3(16)
Pd1A N2A C13A C12A 176.3(8)
C9A N2A C13A C14A 179.1(11)
Pd1A N2A C13A C14A -4.3(16)
C11A C12A C13A N2A 0.1(18)
C11A C12A C13A C14A -179.3(12)
N2A C13A C14A C15A -2(2)
C12A C13A C14A C15A 177.4(12)
N2A C13A C14A C19A -178.1(11)
C12A C13A C14A C19A 1.2(19)
Pd1A O1A C15A C14A -1(2)
Pd1A O1A C15A C16A -177.6(8)
C19A C14A C15A O1A -178.9(12)
C13A C14A C15A O1A 5(2)
C19A C14A C15A C16A -2.3(18)
C13A C14A C15A C16A -178.5(12)
O1A C15A C16A C17A 179.8(12)
C14A C15A C16A C17A 3(2)
C15A C16A C17A C18A -3(2)
C16A C17A C18A C19A 3(2)
C17A C18A C19A C14A -2(2)
C15A C14A C19A C18A 2(2)
C13A C14A C19A C18A 178.9(12)
C5A C4A C20A C22A 98(2)
C3A C4A C20A C22A -87(2)
C5A C4A C20A C21A -95.1(19)
C3A C4A C20A C21A 80(2)
Pd1A O2A C23A O3A 4(2)
Pd1A O2A C23A C24A -176.5(7)
N2B Pd1B N1B C7B -1.1(9)
O2B Pd1B N1B C7B 176.7(9)
N2B Pd1B N1B C1B -176.0(10)
O2B Pd1B N1B C1B 1.8(10)
O1B Pd1B N2B C9B -178.2(8)
N1B Pd1B N2B C9B 3.9(8)
O1B Pd1B N2B C13B -4.7(10)
N1B Pd1B N2B C13B 177.3(10)
N2B Pd1B O1B C15B -0.8(10)
O2B Pd1B O1B C15B -178.7(9)
O1B Pd1B O2B C23B 112.0(9)
N1B Pd1B O2B C23B -70.0(9)
C7B N1B C1B C6B -70.7(18)
Pd1B N1B C1B C6B 103.9(13)
C7B N1B C1B C2B 109.5(15)
Pd1B N1B C1B C2B -76.0(15)
C6B C1B C2B C3B -4(2)
N1B C1B C2B C3B 176.0(12)
C1B C2B C3B C4B 2(2)
C2B C3B C4B C5B -1(2)
C2B C3B C4B C20B -178.9(13)
C3B C4B C5B C6B 0(2)
C20B C4B C5B C6B 178.3(12)
C2B C1B C6B C5B 3(2)
N1B C1B C6B C5B -176.4(11)
C4B C5B C6B C1B -1(2)
C1B N1B C7B C9B 173.3(10)
Pd1B N1B C7B C9B -1.7(14)
C1B N1B C7B C8B -4.7(19)
Pd1B N1B C7B C8B -179.7(9)
C13B N2B C9B C10B -0.6(19)
Pd1B N2B C9B C10B 173.0(10)
C13B N2B C9B C7B -179.6(11)
Pd1B N2B C9B C7B -5.9(14)
N1B C7B C9B N2B 5.2(17)
C8B C7B C9B N2B -176.7(11)
N1B C7B C9B C10B -173.7(12)
C8B C7B C9B C10B 4.4(19)
N2B C9B C10B C11B -1.5(19)
C7B C9B C10B C11B 177.4(12)
C9B C10B C11B C12B 2(2)
C10B C11B C12B C13B 0(2)
C9B N2B C13B C12B 2.1(18)
Pd1B N2B C13B C12B -170.6(9)
C9B N2B C13B C14B -179.4(12)
Pd1B N2B C13B C14B 7.8(18)
C11B C12B C13B N2B -2(2)
C11B C12B C13B C14B 179.8(13)
N2B C13B C14B C19B 172.8(12)
C12B C13B C14B C19B -9(2)
N2B C13B C14B C15B -5(2)
C12B C13B C14B C15B 173.1(13)
Pd1B O1B C15B C16B -178.7(8)
Pd1B O1B C15B C14B 3.3(18)
C19B C14B C15B O1B -178.9(12)
C13B C14B C15B O1B -1(2)
C19B C14B C15B C16B 3.3(19)
C13B C14B C15B C16B -178.7(13)
O1B C15B C16B C17B 179.0(12)
C14B C15B C16B C17B -3(2)
C15B C16B C17B C18B 3(2)
C16B C17B C18B C19B -3(3)
C17B C18B C19B C14B 3(2)
C15B C14B C19B C18B -3(2)
C13B C14B C19B C18B 178.3(14)
C3B C4B C20B C22B -119.4(18)
C5B C4B C20B C22B 62(2)
C3B C4B C20B C21B 119.5(16)
C5B C4B C20B C21B -58.8(19)
Pd1B O2B C23B O3B -15.8(18)
Pd1B O2B C23B C24B 166.1(8)
N2C Pd1C O1C C15C -3.4(10)
O2C Pd1C O1C C15C 178.2(10)
O1C Pd1C O2C C23C 99.1(10)
N1C Pd1C O2C C23C -81.3(10)
N2C Pd1C N1C C7C -1.9(9)
O2C Pd1C N1C C7C 176.4(9)
N2C Pd1C N1C C1C 179.2(10)
O2C Pd1C N1C C1C -2.4(10)
O1C Pd1C N2C C9C -175.5(9)
N1C Pd1C N2C C9C 4.9(9)
O1C Pd1C N2C C13C -5.4(11)
N1C Pd1C N2C C13C 175.0(11)
C7C N1C C1C C6C -69.9(18)
Pd1C N1C C1C C6C 108.9(13)
C7C N1C C1C C2C 118.4(14)
Pd1C N1C C1C C2C -62.8(16)
C6C C1C C2C C3C 3(2)
N1C C1C C2C C3C 175.6(12)
C1C C2C C3C C4C -4(2)
C2C C3C C4C C5C 3(2)
C2C C3C C4C C20C -179.4(13)
C3C C4C C5C C6C -2(2)
C20C C4C C5C C6C -179.9(14)
C4C C5C C6C C1C 2(2)
C2C C1C C6C C5C -3(2)
N1C C1C C6C C5C -174.7(13)
C1C N1C C7C C9C 177.5(11)
Pd1C N1C C7C C9C -1.4(15)
C1C N1C C7C C8C -0.8(19)
Pd1C N1C C7C C8C -179.7(9)
C13C N2C C9C C10C 3(2)
Pd1C N2C C9C C10C 173.0(10)
C13C N2C C9C C7C -177.0(12)
Pd1C N2C C9C C7C -7.0(14)
N1C C7C C9C N2C 5.7(18)
C8C C7C C9C N2C -175.8(11)
N1C C7C C9C C10C -174.2(13)
C8C C7C C9C C10C 4(2)
N2C C9C C10C C11C -4(2)
C7C C9C C10C C11C 176.0(13)
C9C C10C C11C C12C 3(2)
C10C C11C C12C C13C -2(2)
C9C N2C C13C C12C -1.2(19)
Pd1C N2C C13C C12C -170.0(9)
C9C N2C C13C C14C -179.7(13)
Pd1C N2C C13C C14C 11.5(18)
C11C C12C C13C N2C 1(2)
C11C C12C C13C C14C 179.1(15)
N2C C13C C14C C19C 172.7(13)
C12C C13C C14C C19C -6(2)
N2C C13C C14C C15C -10(2)
C12C C13C C14C C15C 172.1(14)
Pd1C O1C C15C C16C -175.2(9)
Pd1C O1C C15C C14C 6.3(19)
C19C C14C C15C O1C 177.4(13)
C13C C14C C15C O1C 0(2)
C19C C14C C15C C16C -1(2)
C13C C14C C15C C16C -178.6(14)
O1C C15C C16C C17C 179.4(13)
C14C C15C C16C C17C -2(2)
C15C C16C C17C C18C 4(2)
C16C C17C C18C C19C -3(2)
C17C C18C C19C C14C 0(2)
C15C C14C C19C C18C 2(2)
C13C C14C C19C C18C -180.0(14)
C5C C4C C20C C22C 61(2)
C3C C4C C20C C22C -115.9(16)
C5C C4C C20C C21C -64.0(19)
C3C C4C C20C C21C 118.7(16)
Pd1C O2C C23C O3C -1(2)
Pd1C O2C C23C C24C 173.4(8)
